data_7212198
loop_
_publ_author_name
'Chen, Man-Sheng'
'Bai, Zheng-Shuai'
'Okamura, Taka-aki'
'Su, Zhi'
'Chen, Shui-Sheng'
'Sun, Wei-Yin'
'Ueyama, Norikazu'

_publ_section_title
;
 Metal--organic frameworks with pyridyl- and carboxylate-containing
 ligands: syntheses, structures and properties
;
_journal_issue 6
_journal_name_full CrystEngComm
_journal_page_first 1935
_journal_paper_doi 10.1039/b921850e
_journal_volume 12
_journal_year 2010
_chemical_formula_sum 'C17 H16 Co N4 O7'
_chemical_formula_weight 447.27
_chemical_name_systematic
;
?
;
_space_group_IT_number 14
_symmetry_cell_setting monoclinic
_symmetry_space_group_name_Hall '-P 2ybc'
_symmetry_space_group_name_H-M 'P 1 21/c 1'
_atom_sites_solution_hydrogens geom
_atom_sites_solution_primary direct
_atom_sites_solution_secondary difmap
_audit_creation_method SHELXL-97
_cell_angle_alpha 90.00
_cell_angle_beta 102.005(9)
_cell_angle_gamma 90.00
_cell_formula_units_Z 4
_cell_length_a 7.698(5)
_cell_length_b 17.961(12)
_cell_length_c 12.777(9)
_cell_measurement_temperature 298(2)
_cell_volume 1728(2)
_computing_cell_refinement SMART
_computing_data_collection 'SMART (Bruker, 2000)'
_computing_data_reduction 'SAINT (Bruker, 2000)'
_computing_molecular_graphics SHELXTL
_computing_publication_material SHELXTL
_computing_structure_refinement SHELXTL
_computing_structure_solution 'SHELXTL (Bruker, 2000)'
_diffrn_ambient_temperature 298(2)
_diffrn_measured_fraction_theta_full 0.997
_diffrn_measured_fraction_theta_max 0.997
_diffrn_measurement_device_type 'Bruker Smart Apex CCD'
_diffrn_measurement_method 'phi and omega scans'
_diffrn_radiation_monochromator graphite
_diffrn_radiation_source 'fine-focus sealed tube'
_diffrn_radiation_type MoK\a
_diffrn_radiation_wavelength 0.71073
_diffrn_reflns_av_R_equivalents 0.0887
_diffrn_reflns_av_sigmaI/netI 0.0807
_diffrn_reflns_limit_h_max 9
_diffrn_reflns_limit_h_min -9
_diffrn_reflns_limit_k_max 21
_diffrn_reflns_limit_k_min -19
_diffrn_reflns_limit_l_max 11
_diffrn_reflns_limit_l_min -15
_diffrn_reflns_number 8535
_diffrn_reflns_theta_full 25.00
_diffrn_reflns_theta_max 25.00
_diffrn_reflns_theta_min 1.99
_exptl_absorpt_coefficient_mu 1.047
_exptl_absorpt_correction_T_max 0.901
_exptl_absorpt_correction_T_min 0.860
_exptl_absorpt_correction_type multi-scan
_exptl_absorpt_process_details 'SADABS; Bruker, 2000'
_exptl_crystal_colour red
_exptl_crystal_density_diffrn 1.719
_exptl_crystal_density_method 'not measured'
_exptl_crystal_description block
_exptl_crystal_F_000 916
_exptl_crystal_size_max 0.16
_exptl_crystal_size_mid 0.12
_exptl_crystal_size_min 0.10
_refine_diff_density_max 0.458
_refine_diff_density_min -0.935
_refine_diff_density_rms 0.166
_refine_ls_extinction_method none
_refine_ls_goodness_of_fit_ref 1.045
_refine_ls_hydrogen_treatment constr
_refine_ls_matrix_type full
_refine_ls_number_parameters 262
_refine_ls_number_reflns 3033
_refine_ls_number_restraints 0
_refine_ls_restrained_S_all 1.045
_refine_ls_R_factor_all 0.0563
_refine_ls_R_factor_gt 0.0471
_refine_ls_shift/su_max 0.003
_refine_ls_shift/su_mean 0.000
_refine_ls_structure_factor_coef Fsqd
_refine_ls_weighting_details 'calc w=1/[\s^2^(Fo^2^)+(0.0894P)^2^+0.0000P] where P=(Fo^2^+2Fc^2^)/3'
_refine_ls_weighting_scheme calc
_refine_ls_wR_factor_gt 0.1317
_refine_ls_wR_factor_ref 0.1362
_reflns_number_gt 2529
_reflns_number_total 3033
_reflns_threshold_expression >2sigma(I)
_cod_data_source_file b921850e.txt
_cod_data_source_block 5
_cod_depositor_comments
;
The following automatic conversions were performed:

'_symmetry_cell_setting' value 'Monoclinic' changed to 'monoclinic'
according to /home/saulius/struct/CIF-dictionaries/cif_core.dic
dictionary named 'cif_core.dic' version 2.4.2 from 2011-04-26.

Automatic conversion script
Id: cif_fix_values 1891 2012-01-12 08:04:46Z andrius 
;
_cod_original_sg_symbol_H-M 'P 21/c '
_cod_database_code 7212198

loop_
_symmetry_equiv_pos_as_xyz
'x, y, z'
'-x, y+1/2, -z+1/2'
'-x, -y, -z'
'x, -y-1/2, z-1/2'

loop_
_atom_site_label
_atom_site_type_symbol
_atom_site_fract_x
_atom_site_fract_y
_atom_site_fract_z
_atom_site_U_iso_or_equiv
_atom_site_adp_type
_atom_site_occupancy
_atom_site_symmetry_multiplicity
_atom_site_calc_flag
_atom_site_refinement_flags
N4 N 0.0160(5) 0.3378(2) 0.7770(3) 0.0599(10) Uani 1 1 d .
H4 H -0.0073 0.3349 0.8399 0.072 Uiso 1 1 calc R
C16 C -0.1014(4) 0.3343(2) 0.6818(3) 0.0339(9) Uani 1 1 d .
H16 H -0.2232 0.3270 0.6725 0.041 Uiso 1 1 calc R
N2 N 1.2018(4) 0.38643(16) 1.4107(2) 0.0246(6) Uani 1 1 d .
C12 C 1.1101(6) 0.4482(2) 1.3892(3) 0.0434(10) Uani 1 1 d .
H12 H 1.1160 0.4830 1.4437 0.052 Uiso 1 1 calc R
C11 C 1.1902(5) 0.3371(2) 1.3317(3) 0.0373(9) Uani 1 1 d .
H11 H 1.2539 0.2930 1.3451 0.045 Uiso 1 1 calc R
C10 C 1.0877(5) 0.3487(2) 1.2305(3) 0.0361(9) Uani 1 1 d .
H10 H 1.0827 0.3126 1.1778 0.043 Uiso 1 1 calc R
O1W O 0.5901(3) 0.38173(13) 0.49068(18) 0.0310(6) Uani 1 1 d .
H1WB H 0.5762 0.4198 0.4502 0.037 Uiso 1 1 d R
H1WA H 0.6101 0.3439 0.4551 0.037 Uiso 1 1 d R
C15 C 0.1792(5) 0.3468(2) 0.7520(3) 0.0295(8) Uani 1 1 d .
H15 H 0.2866 0.3497 0.8012 0.035 Uiso 1 1 calc R
O4 O 0.6123(3) 0.75169(13) 0.95961(18) 0.0327(6) Uani 1 1 d .
C14 C 0.5219(4) 0.71228(19) 0.8863(2) 0.0254(7) Uani 1 1 d .
Co1 Co 0.36891(5) 0.36413(2) 0.56203(3) 0.02099(19) Uani 1 1 d .
O1 O 0.5347(3) 0.39534(13) 0.70925(17) 0.0303(6) Uani 1 1 d .
O2 O 0.3896(3) 0.48734(13) 0.61928(17) 0.0310(6) Uani 1 1 d .
N1 N 0.8320(4) 0.49586(16) 1.0717(2) 0.0280(7) Uani 1 1 d .
H1 H 0.8669 0.5282 1.1212 0.034 Uiso 1 1 calc R
N3 N 0.1592(4) 0.35098(16) 0.6426(2) 0.0285(7) Uani 1 1 d .
O5 O 0.8613(4) 0.37382(15) 1.0324(2) 0.0425(7) Uani 1 1 d .
C6 C 0.5670(4) 0.63008(17) 0.8871(2) 0.0213(7) Uani 1 1 d .
O3 O 0.4012(4) 0.73604(14) 0.8155(2) 0.0484(8) Uani 1 1 d .
C3 C 0.6610(4) 0.47989(18) 0.8870(2) 0.0243(7) Uani 1 1 d .
H3 H 0.6923 0.4299 0.8865 0.029 Uiso 1 1 calc R
C5 C 0.6790(4) 0.59894(18) 0.9745(2) 0.0227(7) Uani 1 1 d .
H5 H 0.7257 0.6288 1.0332 0.027 Uiso 1 1 calc R
C7 C 0.5001(4) 0.58535(17) 0.7986(2) 0.0223(7) Uani 1 1 d .
H7 H 0.4212 0.6051 0.7401 0.027 Uiso 1 1 calc R
C4 C 0.7236(4) 0.52377(18) 0.9767(2) 0.0224(7) Uani 1 1 d .
C2 C 0.5511(4) 0.51169(18) 0.7980(2) 0.0212(7) Uani 1 1 d .
O2W O 0.2819(5) 0.76268(18) 0.0998(2) 0.0658(10) Uani 1 1 d .
H2WA H 0.3155 0.7565 0.1669 0.079 Uiso 1 1 d R
H2WB H 0.2449 0.7213 0.0714 0.079 Uiso 1 1 d R
C8 C 0.8884(4) 0.42530(18) 1.0957(3) 0.0254(7) Uani 1 1 d .
C1 C 0.4888(4) 0.46217(19) 0.7026(2) 0.0243(7) Uani 1 1 d .
C9 C 0.9934(4) 0.41372(18) 1.2080(2) 0.0239(7) Uani 1 1 d .
C13 C 1.0052(6) 0.4646(2) 1.2902(3) 0.0474(11) Uani 1 1 d .
H13 H 0.9433 0.5093 1.2791 0.057 Uiso 1 1 calc R
C17 C -0.0120(5) 0.3432(3) 0.6041(3) 0.0425(10) Uani 1 1 d .
H17 H -0.0641 0.3438 0.5316 0.051 Uiso 1 1 calc R

loop_
_atom_site_aniso_label
_atom_site_aniso_U_11
_atom_site_aniso_U_22
_atom_site_aniso_U_33
_atom_site_aniso_U_23
_atom_site_aniso_U_13
_atom_site_aniso_U_12
N4 0.064(3) 0.072(3) 0.046(2) 0.003(2) 0.0160(19) -0.005(2)
C16 0.0121(16) 0.064(3) 0.0240(18) -0.0032(17) 0.0001(13) -0.0081(16)
N2 0.0272(15) 0.0248(15) 0.0190(14) 0.0030(11) -0.0013(11) 0.0025(12)
C12 0.064(3) 0.038(2) 0.0206(18) -0.0081(15) -0.0089(17) 0.020(2)
C11 0.051(2) 0.027(2) 0.0261(19) -0.0005(15) -0.0094(16) 0.0106(17)
C10 0.051(2) 0.027(2) 0.0232(18) -0.0036(14) -0.0088(16) 0.0031(16)
O1W 0.0343(14) 0.0299(13) 0.0283(13) 0.0034(10) 0.0055(10) 0.0026(11)
C15 0.0273(19) 0.035(2) 0.0256(18) 0.0013(14) 0.0030(14) -0.0043(15)
O4 0.0479(15) 0.0168(12) 0.0283(12) -0.0040(10) -0.0039(11) -0.0024(10)
C14 0.0330(19) 0.0214(17) 0.0202(16) -0.0003(13) 0.0019(14) 0.0016(14)
Co1 0.0260(3) 0.0199(3) 0.0145(3) 0.00043(15) -0.00188(18) -0.00025(16)
O1 0.0328(13) 0.0235(14) 0.0304(13) -0.0096(10) -0.0029(10) 0.0003(10)
O2 0.0421(14) 0.0269(13) 0.0183(12) -0.0009(9) -0.0069(10) -0.0039(11)
N1 0.0380(17) 0.0254(16) 0.0152(13) -0.0006(11) -0.0067(11) 0.0043(12)
N3 0.0296(16) 0.0316(17) 0.0230(15) -0.0008(12) 0.0026(12) -0.0026(12)
O5 0.0619(19) 0.0290(15) 0.0265(13) -0.0035(11) -0.0139(12) 0.0101(12)
C6 0.0244(17) 0.0206(17) 0.0185(16) 0.0002(12) 0.0039(13) 0.0007(12)
O3 0.0610(19) 0.0273(15) 0.0443(16) -0.0004(12) -0.0175(14) 0.0122(13)
C3 0.0314(18) 0.0192(17) 0.0203(16) -0.0006(13) 0.0010(13) 0.0009(14)
C5 0.0280(17) 0.0222(18) 0.0164(15) -0.0016(13) 0.0011(12) -0.0019(13)
C7 0.0245(17) 0.0199(17) 0.0196(16) 0.0020(13) -0.0019(12) -0.0003(13)
C4 0.0246(17) 0.0251(18) 0.0163(15) 0.0022(12) 0.0014(12) 0.0016(13)
C2 0.0215(17) 0.0229(17) 0.0172(15) -0.0040(12) -0.0004(12) -0.0035(13)
O2W 0.096(3) 0.059(2) 0.0404(17) 0.0036(14) 0.0097(17) -0.0297(18)
C8 0.0255(18) 0.0248(19) 0.0234(16) 0.0013(14) -0.0007(13) 0.0021(13)
C1 0.0253(17) 0.0253(19) 0.0215(17) -0.0022(14) 0.0033(13) -0.0041(14)
C9 0.0261(17) 0.0258(18) 0.0176(16) 0.0035(13) -0.0005(12) -0.0004(14)
C13 0.067(3) 0.038(2) 0.029(2) -0.0029(17) -0.0091(18) 0.029(2)
C17 0.032(2) 0.063(3) 0.028(2) -0.0011(18) -0.0042(16) -0.0049(19)

loop_
_atom_type_symbol
_atom_type_description
_atom_type_scat_dispersion_real
_atom_type_scat_dispersion_imag
_atom_type_scat_source
C C 0.0033 0.0016 'International Tables Vol C Tables 4.2.6.8 and 6.1.1.4'
H H 0.0000 0.0000 'International Tables Vol C Tables 4.2.6.8 and 6.1.1.4'
N N 0.0061 0.0033 'International Tables Vol C Tables 4.2.6.8 and 6.1.1.4'
O O 0.0106 0.0060 'International Tables Vol C Tables 4.2.6.8 and 6.1.1.4'
Co Co 0.3494 0.9721 'International Tables Vol C Tables 4.2.6.8 and 6.1.1.4'

loop_
_geom_angle_atom_site_label_1
_geom_angle_atom_site_label_2
_geom_angle_atom_site_label_3
_geom_angle
_geom_angle_site_symmetry_1
_geom_angle_site_symmetry_3
C16 N4 C15 105.6(3) . .
C16 N4 H4 127.2 . .
C15 N4 H4 127.2 . .
C17 C16 N4 108.2(3) . .
C17 C16 H16 125.9 . .
N4 C16 H16 125.9 . .
C12 N2 C11 117.0(3) . .
C12 N2 Co1 123.1(2) . 1_656
C11 N2 Co1 119.8(2) . 1_656
N2 C12 C13 123.8(3) . .
N2 C12 H12 118.1 . .
C13 C12 H12 118.1 . .
N2 C11 C10 123.0(3) . .
N2 C11 H11 118.5 . .
C10 C11 H11 118.5 . .
C9 C10 C11 119.8(3) . .
C9 C10 H10 120.1 . .
C11 C10 H10 120.1 . .
Co1 O1W H1WB 111.8 . .
Co1 O1W H1WA 111.2 . .
H1WB O1W H1WA 109.4 . .
N3 C15 N4 109.2(3) . .
N3 C15 H15 125.4 . .
N4 C15 H15 125.4 . .
C14 O4 Co1 119.8(2) . 2_656
O3 C14 O4 124.5(3) . .
O3 C14 C6 118.6(3) . .
O4 C14 C6 116.8(3) . .
O4 Co1 N3 92.20(11) 2_646 .
O4 Co1 O1W 90.20(10) 2_646 .
N3 Co1 O1W 175.82(10) . .
O4 Co1 O1 109.56(9) 2_646 .
N3 Co1 O1 88.67(11) . .
O1W Co1 O1 87.30(10) . .
O4 Co1 N2 96.27(10) 2_646 1_454
N3 Co1 N2 94.93(12) . 1_454
O1W Co1 N2 88.21(11) . 1_454
O1 Co1 N2 153.78(11) . 1_454
O4 Co1 O2 168.18(8) 2_646 .
N3 Co1 O2 87.83(10) . .
O1W Co1 O2 89.12(9) . .
O1 Co1 O2 58.63(8) . .
N2 Co1 O2 95.49(10) 1_454 .
C1 O1 Co1 94.85(19) . .
C1 O2 Co1 85.07(19) . .
C8 N1 C4 129.1(3) . .
C8 N1 H1 115.5 . .
C4 N1 H1 115.5 . .
C17 N3 C15 105.5(3) . .
C17 N3 Co1 129.8(3) . .
C15 N3 Co1 124.7(2) . .
C5 C6 C7 119.1(3) . .
C5 C6 C14 120.2(3) . .
C7 C6 C14 120.7(3) . .
C2 C3 C4 119.2(3) . .
C2 C3 H3 120.4 . .
C4 C3 H3 120.4 . .
C6 C5 C4 121.3(3) . .
C6 C5 H5 119.4 . .
C4 C5 H5 119.4 . .
C2 C7 C6 120.0(3) . .
C2 C7 H7 120.0 . .
C6 C7 H7 120.0 . .
C5 C4 C3 119.4(3) . .
C5 C4 N1 117.4(3) . .
C3 C4 N1 123.2(3) . .
C7 C2 C3 120.9(3) . .
C7 C2 C1 121.9(3) . .
C3 C2 C1 117.2(3) . .
H2WA O2W H2WB 108.7 . .
O5 C8 N1 123.9(3) . .
O5 C8 C9 120.7(3) . .
N1 C8 C9 115.3(3) . .
O1 C1 O2 121.1(3) . .
O1 C1 C2 118.4(3) . .
O2 C1 C2 120.5(3) . .
C10 C9 C13 117.1(3) . .
C10 C9 C8 118.2(3) . .
C13 C9 C8 124.8(3) . .
C12 C13 C9 119.3(3) . .
C12 C13 H13 120.4 . .
C9 C13 H13 120.4 . .
N3 C17 C16 111.5(3) . .
N3 C17 H17 124.2 . .
C16 C17 H17 124.2 . .

loop_
_geom_bond_atom_site_label_1
_geom_bond_atom_site_label_2
_geom_bond_distance
_geom_bond_site_symmetry_2
N4 C16 1.357(5) .
N4 C15 1.368(5) .
N4 H4 0.8600 .
C16 C17 1.330(5) .
C16 H16 0.9300 .
N2 C12 1.314(5) .
N2 C11 1.331(4) .
N2 Co1 2.126(3) 1_656
C12 C13 1.383(5) .
C12 H12 0.9300 .
C11 C10 1.383(5) .
C11 H11 0.9300 .
C10 C9 1.373(5) .
C10 H10 0.9300 .
O1W Co1 2.116(3) .
O1W H1WB 0.8501 .
O1W H1WA 0.8500 .
C15 N3 1.376(4) .
C15 H15 0.9300 .
O4 C14 1.261(4) .
O4 Co1 2.047(3) 2_656
C14 O3 1.230(4) .
C14 C6 1.516(5) .
Co1 O4 2.047(3) 2_646
Co1 N3 2.101(3) .
Co1 O1 2.117(2) .
Co1 N2 2.126(3) 1_454
Co1 O2 2.326(3) .
O1 C1 1.249(4) .
O2 C1 1.258(4) .
N1 C8 1.354(4) .
N1 C4 1.414(4) .
N1 H1 0.8600 .
N3 C17 1.314(5) .
O5 C8 1.217(4) .
C6 C5 1.380(5) .
C6 C7 1.395(4) .
C3 C2 1.391(4) .
C3 C4 1.392(4) .
C3 H3 0.9300 .
C5 C4 1.392(5) .
C5 H5 0.9300 .
C7 C2 1.380(4) .
C7 H7 0.9300 .
C2 C1 1.505(4) .
O2W H2WA 0.8501 .
O2W H2WB 0.8500 .
C8 C9 1.508(4) .
C9 C13 1.380(5) .
C13 H13 0.9300 .
C17 H17 0.9300 .

loop_
_geom_torsion_atom_site_label_1
_geom_torsion_atom_site_label_2
_geom_torsion_atom_site_label_3
_geom_torsion_atom_site_label_4
_geom_torsion
_geom_torsion_site_symmetry_1
C15 N4 C16 C17 -1.8(5) .
C11 N2 C12 C13 -0.6(6) .
Co1 N2 C12 C13 177.9(3) 1_656
C12 N2 C11 C10 0.1(6) .
Co1 N2 C11 C10 -178.4(3) 1_656
N2 C11 C10 C9 0.5(6) .
C16 N4 C15 N3 1.8(4) .
Co1 O4 C14 O3 -22.8(5) 2_656
Co1 O4 C14 C6 157.3(2) 2_656
O4 Co1 O1 C1 -176.56(19) 2_646
N3 Co1 O1 C1 -84.7(2) .
O1W Co1 O1 C1 94.2(2) .
N2 Co1 O1 C1 13.8(3) 1_454
O2 Co1 O1 C1 3.57(18) .
O4 Co1 O2 C1 -4.1(6) 2_646
N3 Co1 O2 C1 86.2(2) .
O1W Co1 O2 C1 -90.9(2) .
O1 Co1 O2 C1 -3.54(18) .
N2 Co1 O2 C1 -179.03(19) 1_454
N4 C15 N3 C17 -1.1(4) .
N4 C15 N3 Co1 -179.6(3) .
O4 Co1 N3 C17 -83.5(3) 2_646
O1W Co1 N3 C17 151.5(13) .
O1 Co1 N3 C17 167.0(4) .
N2 Co1 N3 C17 13.0(4) 1_454
O2 Co1 N3 C17 108.3(3) .
O4 Co1 N3 C15 94.6(3) 2_646
O1W Co1 N3 C15 -30.4(15) .
O1 Co1 N3 C15 -14.9(3) .
N2 Co1 N3 C15 -168.9(3) 1_454
O2 Co1 N3 C15 -73.6(3) .
O3 C14 C6 C5 -168.7(3) .
O4 C14 C6 C5 11.1(5) .
O3 C14 C6 C7 13.1(5) .
O4 C14 C6 C7 -167.1(3) .
C7 C6 C5 C4 -1.2(5) .
C14 C6 C5 C4 -179.4(3) .
C5 C6 C7 C2 -2.2(5) .
C14 C6 C7 C2 176.0(3) .
C6 C5 C4 C3 3.2(5) .
C6 C5 C4 N1 -176.8(3) .
C2 C3 C4 C5 -1.8(5) .
C2 C3 C4 N1 178.2(3) .
C8 N1 C4 C5 177.4(3) .
C8 N1 C4 C3 -2.6(5) .
C6 C7 C2 C3 3.6(5) .
C6 C7 C2 C1 -177.3(3) .
C4 C3 C2 C7 -1.6(5) .
C4 C3 C2 C1 179.3(3) .
C4 N1 C8 O5 5.2(6) .
C4 N1 C8 C9 -176.1(3) .
Co1 O1 C1 O2 -6.6(3) .
Co1 O1 C1 C2 171.8(2) .
Co1 O2 C1 O1 6.0(3) .
Co1 O2 C1 C2 -172.4(3) .
C7 C2 C1 O1 -177.3(3) .
C3 C2 C1 O1 1.9(5) .
C7 C2 C1 O2 1.1(5) .
C3 C2 C1 O2 -179.7(3) .
C11 C10 C9 C13 -0.7(6) .
C11 C10 C9 C8 177.9(3) .
O5 C8 C9 C10 13.2(5) .
N1 C8 C9 C10 -165.6(3) .
O5 C8 C9 C13 -168.3(4) .
N1 C8 C9 C13 12.9(5) .
N2 C12 C13 C9 0.3(7) .
C10 C9 C13 C12 0.3(6) .
C8 C9 C13 C12 -178.2(4) .
C15 N3 C17 C16 -0.1(5) .
Co1 N3 C17 C16 178.3(3) .
N4 C16 C17 N3 1.2(5) .
